data_4001052
loop_
_publ_author_name
'Ling, Chris D.'
'Avdeev, Maxim'
'Kutteh, Ramzi'
'Kharton, Vladislav V.'
'Yaremchenko, Aleksey A.'
'Fialkova, Svitlana'
'Sharma, Neeraj'
'Macquart, Ren\'e B'
'Hoelzel, Markus'
'Gutmann, Matthias'

_publ_section_title
;
 Structures, Phase Transitions, Hydration, and Ionic Conductivity of
 Ba4Nb2O9
;
_journal_issue 16
_journal_name_full 'Chemistry of Materials'
_journal_page_first 3853
_journal_paper_doi 10.1021/cm901644e
_journal_volume 21
_journal_year 2009
_chemical_formula_sum 'Ba6 Nb3 O13.5'
_chemical_formula_weight 1318.68
_chemical_name_systematic ' ?'
_space_group_IT_number 190
_symmetry_cell_setting hexagonal
_symmetry_space_group_name_Hall 'P -6c -2c'
_symmetry_space_group_name_H-M 'P -6 2 c'
_cell_angle_alpha 90.0
_cell_angle_beta 90.0
_cell_angle_gamma 120.0
_cell_formula_units_Z 2
_cell_length_a 10.3829(6)
_cell_length_b 10.3829
_cell_length_c 8.5722(8)
_cell_volume 800.31(9)
_pd_block_id 2009-05-17T20:58|A-BA4NB2O9_1273K_phase1|Chris_Ling||
_pd_phase_name 'alpha-Ba4Nb2O9 1273 K'
_cod_data_source_file cm901644e_si_001.cif
_cod_data_source_block A-BA4NB2O9_1273K_phase_1
_cod_depositor_comments
;
The following automatic conversions were performed:

'_geom_bond_publ_flag' value 'N' changed to 'n' according to
/home/saulius/struct/CIF-dictionaries/cif_core.dic dictionary named
'cif_core.dic' version 2.4.2 from 2011-04-26 (102
times).

'_geom_angle_publ_flag' value 'N' changed to 'n' according
to /home/saulius/struct/CIF-dictionaries/cif_core.dic dictionary
named 'cif_core.dic' version 2.4.2 from 2011-04-26 (740 times).

Automatic conversion script
Id: cif_fix_values 1715 2011-07-08 13:25:40Z adriana 
;
_cod_original_cell_volume 800.32(13)
_cod_original_formula_sum 'Ba6 Nb3.00 O13.50'
_cod_database_code 4001052

loop_
_symmetry_equiv_pos_site_id
_symmetry_equiv_pos_as_xyz
1 +x,+y,+z
2 y-x,-x,-z+1/2
3 -y,x-y,+z
4 +x,+y,-z+1/2
5 y-x,-x,+z
6 -y,x-y,-z+1/2
7 x-y,-y,-z
8 -x,y-x,+z+1/2
9 +y,+x,-z
10 x-y,-y,+z+1/2
11 -x,y-x,-z
12 +y,+x,+z+1/2

loop_
_atom_site_type_symbol
_atom_site_label
_atom_site_fract_x
_atom_site_fract_y
_atom_site_fract_z
_atom_site_occupancy
_atom_site_thermal_displace_type
_atom_site_U_iso_or_equiv
_atom_site_symmetry_multiplicity
Ba BA1 0.6681(34) 0.0 0.0 1.0 Uiso 0.0449(21) 6
Ba BA2 0.3364(35) 0.0086(12) 0.25 1.0 Uiso 0.0449(21) 6
Nb NB1 0.0 0.0 0.1546(28) 0.5 Uiso 0.0624(30) 4
Nb NB2 0.6667 0.3333 0.4378(13) 1.0 Uiso 0.0624(30) 4
O O1 0.6751(17) 0.4956(14) 0.5210(9) 1.0 Uiso 0.0605(16) 12
O O2 0.5157(20) 0.3469(24) 0.25 1.0 Uiso 0.0605(16) 6
O O3 0.9974(21) 0.8386(23) 0.7749(32) 0.5 Uiso 0.0605(16) 12
O O4 0.1481(32) 0.0 0.0 0.5 Uiso 0.0605(16) 6

loop_
_atom_type_symbol
_atom_type_number_in_cell
Ba 12.0
Nb 6.0
O 27.0

loop_
_geom_angle_atom_site_label_1
_geom_angle_atom_site_label_2
_geom_angle_atom_site_label_3
_geom_angle
_geom_angle_site_symmetry_1
_geom_angle_site_symmetry_3
_geom_angle_publ_flag
BA1 BA1 BA1 180.0 4_554 4_555 n
BA1 BA1 BA2 121.6(5) 4_554 1_555 n
BA1 BA1 BA2 121.37(26) 4_554 2_655 n
BA1 BA1 BA2 122.37(27) 4_554 3_655 n
BA1 BA1 BA2 58.4(5) 4_554 7_555 n
BA1 BA1 BA2 57.63(27) 4_554 8_654 n
BA1 BA1 BA2 58.63(26) 4_554 9_655 n
BA1 BA1 NB1 111.0(4) 4_554 1_655 n
BA1 BA1 NB1 69.0(4) 4_554 7_655 n
BA1 BA1 NB2 98.75(19) 4_554 2_665 n
BA1 BA1 NB2 81.26(19) 4_554 8_654 n
BA1 BA1 O1 86.48(14) 4_554 2_665 n
BA1 BA1 O1 86.66(14) 4_554 6_655 n
BA1 BA1 O1 93.34(14) 4_554 8_654 n
BA1 BA1 O1 93.52(14) 4_554 12_544 n
BA1 BA1 O2 139.4(4) 4_554 3_655 n
BA1 BA1 O2 40.6(4) 4_554 8_654 n
BA1 BA1 O3 37.1(7) 4_554 2_665 n
BA1 BA1 O3 42.8(8) 4_554 5_664 n
BA1 BA1 O3 137.2(8) 4_554 9_546 n
BA1 BA1 O3 142.9(7) 4_554 12_544 n
BA1 BA1 O4 90.0 4_554 3_655 n
BA1 BA1 O4 90.0 4_554 5_655 n
BA1 BA1 BA2 58.4(5) 4_555 1_555 n
BA1 BA1 BA2 58.63(26) 4_555 2_655 n
BA1 BA1 BA2 57.63(27) 4_555 3_655 n
BA1 BA1 BA2 121.6(5) 4_555 7_555 n
BA1 BA1 BA2 122.37(27) 4_555 8_654 n
BA1 BA1 BA2 121.37(26) 4_555 9_655 n
BA1 BA1 NB1 69.0(4) 4_555 1_655 n
BA1 BA1 NB1 111.0(4) 4_555 7_655 n
BA1 BA1 NB2 81.25(19) 4_555 2_665 n
BA1 BA1 NB2 98.74(19) 4_555 8_654 n
BA1 BA1 O1 93.52(14) 4_555 2_665 n
BA1 BA1 O1 93.34(14) 4_555 6_655 n
BA1 BA1 O1 86.66(14) 4_555 8_654 n
BA1 BA1 O1 86.48(14) 4_555 12_544 n
BA1 BA1 O2 40.6(4) 4_555 3_655 n
BA1 BA1 O2 139.4(4) 4_555 8_654 n
BA1 BA1 O3 142.9(7) 4_555 2_665 n
BA1 BA1 O3 137.2(8) 4_555 5_664 n
BA1 BA1 O3 42.8(8) 4_555 9_546 n
BA1 BA1 O3 37.1(7) 4_555 12_544 n
BA1 BA1 O4 90.0 4_555 3_655 n
BA1 BA1 O4 90.0 4_555 5_655 n
BA2 BA1 BA2 96.41(29) 1_555 2_655 n
BA2 BA1 BA2 93.34(33) 1_555 3_655 n
BA2 BA1 BA2 63.2(10) 1_555 7_555 n
BA2 BA1 BA2 130.27(22) 1_555 8_654 n
BA2 BA1 BA2 128.97(22) 1_555 9_655 n
BA2 BA1 NB1 127.4(5) 1_555 1_655 n
BA2 BA1 NB1 169.4(8) 1_555 7_655 n
BA2 BA1 NB2 58.7(5) 1_555 2_665 n
BA2 BA1 NB2 70.9(7) 1_555 8_654 n
BA2 BA1 O1 89.0(7) 1_555 2_665 n
BA2 BA1 O1 45.2(6) 1_555 6_655 n
BA2 BA1 O1 41.8(6) 1_555 8_654 n
BA2 BA1 O1 87.5(6) 1_555 12_544 n
BA2 BA1 O2 44.0(5) 1_555 3_655 n
BA2 BA1 O2 95.5(12) 1_555 8_654 n
BA2 BA1 O3 158.6(11) 1_555 2_665 n
BA2 BA1 O3 164.2(12) 1_555 5_664 n
BA2 BA1 O3 101.2(5) 1_555 9_546 n
BA2 BA1 O3 95.6(4) 1_555 12_544 n
BA2 BA1 O4 139.0(4) 1_555 3_655 n
BA2 BA1 O4 140.5(4) 1_555 5_655 n
BA2 BA1 BA2 94.7(5) 2_655 3_655 n
BA2 BA1 BA2 128.97(22) 2_655 7_555 n
BA2 BA1 BA2 63.8(5) 2_655 8_654 n
BA2 BA1 BA2 128.5(4) 2_655 9_655 n
BA2 BA1 NB1 53.66(25) 2_655 1_655 n
BA2 BA1 NB1 77.4(4) 2_655 7_655 n
BA2 BA1 NB2 139.88(29) 2_655 2_665 n
BA2 BA1 NB2 70.6(5) 2_655 8_654 n
BA2 BA1 O1 141.3(4) 2_655 2_665 n
BA2 BA1 O1 141.6(5) 2_655 6_655 n
BA2 BA1 O1 87.5(4) 2_655 8_654 n
BA2 BA1 O1 41.4(6) 2_655 12_544 n
BA2 BA1 O2 99.15(22) 2_655 3_655 n
BA2 BA1 O2 99.1(6) 2_655 8_654 n
BA2 BA1 O3 99.1(7) 2_655 2_665 n
BA2 BA1 O3 95.4(8) 2_655 5_664 n
BA2 BA1 O3 46.9(5) 2_655 9_546 n
BA2 BA1 O3 46.9(4) 2_655 12_544 n
BA2 BA1 O4 86.5(7) 2_655 3_655 n
BA2 BA1 O4 44.2(4) 2_655 5_655 n
BA2 BA1 BA2 130.27(22) 3_655 7_555 n
BA2 BA1 BA2 131.1(5) 3_655 8_654 n
BA2 BA1 BA2 63.8(5) 3_655 9_655 n
BA2 BA1 NB1 54.68(27) 3_655 1_655 n
BA2 BA1 NB1 78.8(4) 3_655 7_655 n
BA2 BA1 NB2 59.7(5) 3_655 2_665 n
BA2 BA1 NB2 156.4(4) 3_655 8_654 n
BA2 BA1 O1 46.6(6) 3_655 2_665 n
BA2 BA1 O1 89.9(4) 3_655 6_655 n
BA2 BA1 O1 134.8(4) 3_655 8_654 n
BA2 BA1 O1 135.75(33) 3_655 12_544 n
BA2 BA1 O2 49.3(6) 3_655 3_655 n
BA2 BA1 O2 162.6(5) 3_655 8_654 n
BA2 BA1 O3 99.9(7) 3_655 2_665 n
BA2 BA1 O3 96.1(8) 3_655 5_664 n
BA2 BA1 O3 48.1(5) 3_655 9_546 n
BA2 BA1 O3 47.9(4) 3_655 12_544 n
BA2 BA1 O4 45.7(5) 3_655 3_655 n
BA2 BA1 O4 87.6(7) 3_655 5_655 n
BA2 BA1 BA2 93.34(33) 7_555 8_654 n
BA2 BA1 BA2 96.41(29) 7_555 9_655 n
BA2 BA1 NB1 169.4(8) 7_555 1_655 n
BA2 BA1 NB1 127.4(5) 7_555 7_655 n
BA2 BA1 NB2 70.8(7) 7_555 2_665 n
BA2 BA1 NB2 58.7(5) 7_555 8_654 n
BA2 BA1 O1 87.5(6) 7_555 2_665 n
BA2 BA1 O1 41.8(6) 7_555 6_655 n
BA2 BA1 O1 45.2(6) 7_555 8_654 n
BA2 BA1 O1 89.0(7) 7_555 12_544 n
BA2 BA1 O2 95.5(12) 7_555 3_655 n
BA2 BA1 O2 44.0(5) 7_555 8_654 n
BA2 BA1 O3 95.6(4) 7_555 2_665 n
BA2 BA1 O3 101.2(5) 7_555 5_664 n
BA2 BA1 O3 164.2(12) 7_555 9_546 n
BA2 BA1 O3 158.6(11) 7_555 12_544 n
BA2 BA1 O4 140.5(4) 7_555 3_655 n
BA2 BA1 O4 139.0(4) 7_555 5_655 n
BA2 BA1 BA2 94.7(5) 8_654 9_655 n
BA2 BA1 NB1 78.8(4) 8_654 1_655 n
BA2 BA1 NB1 54.68(27) 8_654 7_655 n
BA2 BA1 NB2 156.4(4) 8_654 2_665 n
BA2 BA1 NB2 59.7(5) 8_654 8_654 n
BA2 BA1 O1 135.75(33) 8_654 2_665 n
BA2 BA1 O1 134.8(4) 8_654 6_655 n
BA2 BA1 O1 89.9(4) 8_654 8_654 n
BA2 BA1 O1 46.6(6) 8_654 12_544 n
BA2 BA1 O2 162.6(5) 8_654 3_655 n
BA2 BA1 O2 49.3(6) 8_654 8_654 n
BA2 BA1 O3 47.9(4) 8_654 2_665 n
BA2 BA1 O3 48.1(5) 8_654 5_664 n
BA2 BA1 O3 96.1(8) 8_654 9_546 n
BA2 BA1 O3 99.9(7) 8_654 12_544 n
BA2 BA1 O4 87.6(7) 8_654 3_655 n
BA2 BA1 O4 45.7(5) 8_654 5_655 n
BA2 BA1 NB1 77.4(4) 9_655 1_655 n
BA2 BA1 NB1 53.66(25) 9_655 7_655 n
BA2 BA1 NB2 70.6(5) 9_655 2_665 n
BA2 BA1 NB2 139.88(29) 9_655 8_654 n
BA2 BA1 O1 41.4(6) 9_655 2_665 n
BA2 BA1 O1 87.5(4) 9_655 6_655 n
BA2 BA1 O1 141.6(5) 9_655 8_654 n
BA2 BA1 O1 141.3(4) 9_655 12_544 n
BA2 BA1 O2 99.1(6) 9_655 3_655 n
BA2 BA1 O2 99.15(22) 9_655 8_654 n
BA2 BA1 O3 46.9(4) 9_655 2_665 n
BA2 BA1 O3 46.9(5) 9_655 5_664 n
BA2 BA1 O3 95.4(8) 9_655 9_546 n
BA2 BA1 O3 99.1(7) 9_655 12_544 n
BA2 BA1 O4 44.2(4) 9_655 3_655 n
BA2 BA1 O4 86.5(7) 9_655 5_655 n
NB1 BA1 NB1 42.1(8) 1_655 7_655 n
NB1 BA1 NB2 114.2(4) 1_655 2_665 n
NB1 BA1 NB2 121.2(4) 1_655 8_654 n
NB1 BA1 O1 93.2(7) 1_655 2_665 n
NB1 BA1 O1 144.60(31) 1_655 6_655 n
NB1 BA1 O1 140.66(32) 1_655 8_654 n
NB1 BA1 O1 90.6(7) 1_655 12_544 n
NB1 BA1 O2 93.9(7) 1_655 3_655 n
NB1 BA1 O2 127.9(10) 1_655 8_654 n
NB1 BA1 O3 73.9(10) 1_655 2_665 n
NB1 BA1 O3 68.3(10) 1_655 5_664 n
NB1 BA1 O3 26.2(8) 1_655 9_546 n
NB1 BA1 O3 31.8(6) 1_655 12_544 n
NB1 BA1 O4 33.3(6) 1_655 3_655 n
NB1 BA1 O4 33.3(6) 1_655 5_655 n
NB1 BA1 NB2 121.3(4) 7_655 2_665 n
NB1 BA1 NB2 114.2(4) 7_655 8_654 n
NB1 BA1 O1 90.6(7) 7_655 2_665 n
NB1 BA1 O1 140.66(32) 7_655 6_655 n
NB1 BA1 O1 144.60(31) 7_655 8_654 n
NB1 BA1 O1 93.2(7) 7_655 12_544 n
NB1 BA1 O2 127.9(10) 7_655 3_655 n
NB1 BA1 O2 93.9(7) 7_655 8_654 n
NB1 BA1 O3 31.8(6) 7_655 2_665 n
NB1 BA1 O3 26.2(8) 7_655 5_664 n
NB1 BA1 O3 68.3(10) 7_655 9_546 n
NB1 BA1 O3 73.9(10) 7_655 12_544 n
NB1 BA1 O4 33.3(6) 7_655 3_655 n
NB1 BA1 O4 33.3(6) 7_655 5_655 n
NB2 BA1 NB2 120.4(10) 2_665 8_654 n
NB2 BA1 O1 30.66(28) 2_665 2_665 n
NB2 BA1 O1 30.66(27) 2_665 6_655 n
NB2 BA1 O1 90.8(8) 2_665 8_654 n
NB2 BA1 O1 145.6(11) 2_665 12_544 n
NB2 BA1 O2 40.8(4) 2_665 3_655 n
NB2 BA1 O2 113.2(9) 2_665 8_654 n
NB2 BA1 O3 114.5(4) 2_665 2_665 n
NB2 BA1 O3 116.2(5) 2_665 5_664 n
NB2 BA1 O3 103.5(5) 2_665 9_546 n
NB2 BA1 O3 100.7(4) 2_665 12_544 n
NB2 BA1 O4 93.7(6) 2_665 3_655 n
NB2 BA1 O4 145.7(10) 2_665 5_655 n
NB2 BA1 O1 145.6(11) 8_654 2_665 n
NB2 BA1 O1 90.8(8) 8_654 6_655 n
NB2 BA1 O1 30.67(27) 8_654 8_654 n
NB2 BA1 O1 30.65(28) 8_654 12_544 n
NB2 BA1 O2 113.2(9) 8_654 3_655 n
NB2 BA1 O2 40.8(4) 8_654 8_654 n
NB2 BA1 O3 100.7(4) 8_654 2_665 n
NB2 BA1 O3 103.5(5) 8_654 5_664 n
NB2 BA1 O3 116.2(5) 8_654 9_546 n
NB2 BA1 O3 114.5(4) 8_654 12_544 n
NB2 BA1 O4 145.7(10) 8_654 3_655 n
NB2 BA1 O4 93.7(6) 8_654 5_655 n
O1 BA1 O1 56.3(6) 2_665 6_655 n
O1 BA1 O1 119.6(10) 2_665 8_654 n
O1 BA1 O1 175.9(15) 2_665 12_544 n
O1 BA1 O2 59.8(4) 2_665 3_655 n
O1 BA1 O2 118.5(6) 2_665 8_654 n
O1 BA1 O3 88.0(6) 2_665 2_665 n
O1 BA1 O3 88.3(6) 2_665 5_664 n
O1 BA1 O3 94.5(7) 2_665 9_546 n
O1 BA1 O3 94.5(6) 2_665 12_544 n
O1 BA1 O4 65.6(7) 2_665 3_655 n
O1 BA1 O4 118.4(13) 2_665 5_655 n
O1 BA1 O1 63.4(8) 6_655 8_654 n
O1 BA1 O1 119.6(10) 6_655 12_544 n
O1 BA1 O2 56.8(6) 6_655 3_655 n
O1 BA1 O2 85.7(9) 6_655 8_654 n
O1 BA1 O3 117.6(5) 6_655 2_665 n
O1 BA1 O3 122.0(6) 6_655 5_664 n
O1 BA1 O3 128.7(6) 6_655 9_546 n
O1 BA1 O3 124.3(6) 6_655 12_544 n
O1 BA1 O4 122.0(8) 6_655 3_655 n
O1 BA1 O4 173.9(7) 6_655 5_655 n
O1 BA1 O1 56.3(6) 8_654 12_544 n
O1 BA1 O2 85.7(9) 8_654 3_655 n
O1 BA1 O2 56.8(6) 8_654 8_654 n
O1 BA1 O3 124.3(6) 8_654 2_665 n
O1 BA1 O3 128.7(6) 8_654 5_664 n
O1 BA1 O3 122.0(6) 8_654 9_546 n
O1 BA1 O3 117.6(5) 8_654 12_544 n
O1 BA1 O4 173.9(7) 8_654 3_655 n
O1 BA1 O4 122.0(8) 8_654 5_655 n
O1 BA1 O2 118.5(6) 12_544 3_655 n
O1 BA1 O2 59.8(4) 12_544 8_654 n
O1 BA1 O3 94.5(6) 12_544 2_665 n
O1 BA1 O3 94.5(7) 12_544 5_664 n
O1 BA1 O3 88.3(6) 12_544 9_546 n
O1 BA1 O3 88.0(6) 12_544 12_544 n
O1 BA1 O4 118.4(13) 12_544 3_655 n
O1 BA1 O4 65.6(7) 12_544 5_655 n
O2 BA1 O2 137.1(16) 3_655 8_654 n
O2 BA1 O3 145.3(9) 3_655 2_665 n
O2 BA1 O3 143.2(10) 3_655 5_664 n
O2 BA1 O3 72.3(5) 3_655 9_546 n
O2 BA1 O3 67.6(4) 3_655 12_544 n
O2 BA1 O4 95.0(7) 3_655 3_655 n
O2 BA1 O4 124.5(9) 3_655 5_655 n
O2 BA1 O3 67.6(4) 8_654 2_665 n
O2 BA1 O3 72.3(5) 8_654 5_664 n
O2 BA1 O3 143.2(10) 8_654 9_546 n
O2 BA1 O3 145.3(9) 8_654 12_544 n
O2 BA1 O4 124.5(9) 8_654 3_655 n
O2 BA1 O4 95.0(7) 8_654 5_655 n
O3 BA1 O3 5.6(7) 2_665 5_664 n
O3 BA1 O3 100.1(13) 2_665 9_546 n
O3 BA1 O3 105.7(14) 2_665 12_544 n
O3 BA1 O4 57.0(8) 2_665 3_655 n
O3 BA1 O4 57.5(8) 2_665 5_655 n
O3 BA1 O3 94.5(16) 5_664 9_546 n
O3 BA1 O3 100.1(13) 5_664 12_544 n
O3 BA1 O4 52.3(9) 5_664 3_655 n
O3 BA1 O4 52.8(9) 5_664 5_655 n
O3 BA1 O3 5.6(7) 9_546 12_544 n
O3 BA1 O4 52.8(9) 9_546 3_655 n
O3 BA1 O4 52.3(9) 9_546 5_655 n
O3 BA1 O4 57.5(8) 12_544 3_655 n
O3 BA1 O4 57.0(8) 12_544 5_655 n
O4 BA1 O4 52.9(14) 3_655 5_655 n
BA1 BA2 BA1 131.38(33) 1_555 2_665 n
BA1 BA2 BA1 94.05(25) 1_555 3_545 n
BA1 BA2 BA1 63.1(10) 1_555 4_555 n
BA1 BA2 BA1 95.77(25) 1_555 5_665 n
BA1 BA2 BA1 127.99(28) 1_555 6_545 n
BA1 BA2 BA2 58.4(5) 1_555 7_555 n
BA1 BA2 BA2 121.5(5) 1_555 7_556 n
BA1 BA2 NB1 135.0(5) 1_555 1_555 n
BA1 BA2 NB1 161.6(7) 1_555 2_555 n
BA1 BA2 O1 100.2(11) 1_555 3_655 n
BA1 BA2 O1 48.9(4) 1_555 6_655 n
BA1 BA2 O1 49.0(5) 1_555 8_654 n
BA1 BA2 O1 95.6(11) 1_555 11_656 n
BA1 BA2 O2 89.4(7) 1_555 1_555 n
BA1 BA2 O2 43.5(6) 1_555 3_655 n
BA1 BA2 O3 136.5(6) 1_555 7_566 n
BA1 BA2 O3 139.7(5) 1_555 8_654 n
BA1 BA2 O3 143.1(5) 1_555 10_564 n
BA1 BA2 O3 133.5(5) 1_555 11_656 n
BA1 BA2 O4 100.1(5) 1_555 1_555 n
BA1 BA2 O4 163.1(11) 1_555 4_555 n
BA1 BA2 BA1 129.7(4) 2_665 3_545 n
BA1 BA2 BA1 95.77(25) 2_665 4_555 n
BA1 BA2 BA1 64.7(5) 2_665 5_665 n
BA1 BA2 BA1 94.6(4) 2_665 6_545 n
BA1 BA2 BA2 124.1(4) 2_665 7_555 n
BA1 BA2 BA2 59.41(32) 2_665 7_556 n
BA1 BA2 NB1 73.7(4) 2_665 1_555 n
BA1 BA2 NB1 58.20(26) 2_665 2_555 n
BA1 BA2 O1 46.9(5) 2_665 3_655 n
BA1 BA2 O1 99.8(6) 2_665 6_655 n
BA1 BA2 O1 166.1(7) 2_665 8_654 n
BA1 BA2 O1 101.55(23) 2_665 11_656 n
BA1 BA2 O2 44.7(6) 2_665 1_555 n
BA1 BA2 O2 90.2(5) 2_665 3_655 n
BA1 BA2 O3 47.3(5) 2_665 7_566 n
BA1 BA2 O3 87.3(6) 2_665 8_654 n
BA1 BA2 O3 41.0(5) 2_665 10_564 n
BA1 BA2 O3 91.7(6) 2_665 11_656 n
BA1 BA2 O4 97.6(7) 2_665 1_555 n
BA1 BA2 O4 48.19(25) 2_665 4_555 n
BA1 BA2 BA1 127.99(28) 3_545 4_555 n
BA1 BA2 BA1 94.6(4) 3_545 5_665 n
BA1 BA2 BA1 62.7(5) 3_545 6_545 n
BA1 BA2 BA2 56.84(30) 3_545 7_555 n
BA1 BA2 BA2 119.6(4) 3_545 7_556 n
BA1 BA2 NB1 57.05(27) 3_545 1_555 n
BA1 BA2 NB1 72.3(4) 3_545 2_555 n
BA1 BA2 O1 158.5(6) 3_545 3_655 n
BA1 BA2 O1 95.76(22) 3_545 6_655 n
BA1 BA2 O1 45.3(6) 3_545 8_654 n
BA1 BA2 O1 92.6(6) 3_545 11_656 n
BA1 BA2 O2 139.3(4) 3_545 1_555 n
BA1 BA2 O2 137.6(5) 3_545 3_655 n
BA1 BA2 O3 86.3(6) 3_545 7_566 n
BA1 BA2 O3 45.8(5) 3_545 8_654 n
BA1 BA2 O3 90.5(7) 3_545 10_564 n
BA1 BA2 O3 39.6(5) 3_545 11_656 n
BA1 BA2 O4 46.59(26) 3_545 1_555 n
BA1 BA2 O4 95.2(7) 3_545 4_555 n
BA1 BA2 BA1 131.38(33) 4_555 5_665 n
BA1 BA2 BA1 94.05(25) 4_555 6_545 n
BA1 BA2 BA2 121.5(5) 4_555 7_555 n
BA1 BA2 BA2 58.4(5) 4_555 7_556 n
BA1 BA2 NB1 161.6(7) 4_555 1_555 n
BA1 BA2 NB1 135.0(5) 4_555 2_555 n
BA1 BA2 O1 48.9(4) 4_555 3_655 n
BA1 BA2 O1 100.2(11) 4_555 6_655 n
BA1 BA2 O1 95.6(11) 4_555 8_654 n
BA1 BA2 O1 49.0(5) 4_555 11_656 n
BA1 BA2 O2 89.4(7) 4_555 1_555 n
BA1 BA2 O2 43.5(6) 4_555 3_655 n
BA1 BA2 O3 143.1(5) 4_555 7_566 n
BA1 BA2 O3 133.5(5) 4_555 8_654 n
BA1 BA2 O3 136.5(6) 4_555 10_564 n
BA1 BA2 O3 139.7(5) 4_555 11_656 n
BA1 BA2 O4 163.1(11) 4_555 1_555 n
BA1 BA2 O4 100.1(5) 4_555 4_555 n
BA1 BA2 BA1 129.7(4) 5_665 6_545 n
BA1 BA2 BA2 59.41(32) 5_665 7_555 n
BA1 BA2 BA2 124.1(4) 5_665 7_556 n
BA1 BA2 NB1 58.20(26) 5_665 1_555 n
BA1 BA2 NB1 73.7(4) 5_665 2_555 n
BA1 BA2 O1 99.8(6) 5_665 3_655 n
BA1 BA2 O1 46.9(5) 5_665 6_655 n
BA1 BA2 O1 101.55(23) 5_665 8_654 n
BA1 BA2 O1 166.1(7) 5_665 11_656 n
BA1 BA2 O2 44.7(6) 5_665 1_555 n
BA1 BA2 O2 90.2(5) 5_665 3_655 n
BA1 BA2 O3 41.0(5) 5_665 7_566 n
BA1 BA2 O3 91.7(6) 5_665 8_654 n
BA1 BA2 O3 47.3(5) 5_665 10_564 n
BA1 BA2 O3 87.3(6) 5_665 11_656 n
BA1 BA2 O4 48.19(25) 5_665 1_555 n
BA1 BA2 O4 97.6(7) 5_665 4_555 n
BA1 BA2 BA2 119.6(4) 6_545 7_555 n
BA1 BA2 BA2 56.84(30) 6_545 7_556 n
BA1 BA2 NB1 72.3(4) 6_545 1_555 n
BA1 BA2 NB1 57.05(27) 6_545 2_555 n
BA1 BA2 O1 95.76(22) 6_545 3_655 n
BA1 BA2 O1 158.5(6) 6_545 6_655 n
BA1 BA2 O1 92.6(6) 6_545 8_654 n
BA1 BA2 O1 45.3(6) 6_545 11_656 n
BA1 BA2 O2 139.3(4) 6_545 1_555 n
BA1 BA2 O2 137.6(5) 6_545 3_655 n
BA1 BA2 O3 90.5(7) 6_545 7_566 n
BA1 BA2 O3 39.6(5) 6_545 8_654 n
BA1 BA2 O3 86.3(6) 6_545 10_564 n
BA1 BA2 O3 45.8(5) 6_545 11_656 n
BA1 BA2 O4 95.2(7) 6_545 1_555 n
BA1 BA2 O4 46.59(26) 6_545 4_555 n
BA2 BA2 BA2 175.9(6) 7_555 7_556 n
BA2 BA2 NB1 76.6(4) 7_555 1_555 n
BA2 BA2 NB1 103.3(4) 7_555 2_555 n
BA2 BA2 O1 144.6(5) 7_555 3_655 n
BA2 BA2 O1 38.95(33) 7_555 6_655 n
BA2 BA2 O1 42.2(4) 7_555 8_654 n
BA2 BA2 O1 134.2(5) 7_555 11_656 n
BA2 BA2 O2 92.06(28) 7_555 1_555 n
BA2 BA2 O2 91.04(13) 7_555 3_655 n
BA2 BA2 O3 86.8(5) 7_555 7_566 n
BA2 BA2 O3 93.0(6) 7_555 8_654 n
BA2 BA2 O3 95.1(5) 7_555 10_564 n
BA2 BA2 O3 84.9(5) 7_555 11_656 n
BA2 BA2 O4 41.7(7) 7_555 1_555 n
BA2 BA2 O4 138.1(7) 7_555 4_555 n
BA2 BA2 NB1 103.3(4) 7_556 1_555 n
BA2 BA2 NB1 76.6(4) 7_556 2_555 n
BA2 BA2 O1 38.95(33) 7_556 3_655 n
BA2 BA2 O1 144.6(5) 7_556 6_655 n
BA2 BA2 O1 134.2(5) 7_556 8_654 n
BA2 BA2 O1 42.2(4) 7_556 11_656 n
BA2 BA2 O2 92.06(28) 7_556 1_555 n
BA2 BA2 O2 91.04(13) 7_556 3_655 n
BA2 BA2 O3 95.1(5) 7_556 7_566 n
BA2 BA2 O3 84.9(5) 7_556 8_654 n
BA2 BA2 O3 86.8(5) 7_556 10_564 n
BA2 BA2 O3 93.0(6) 7_556 11_656 n
BA2 BA2 O4 138.1(7) 7_556 1_555 n
BA2 BA2 O4 41.7(7) 7_556 4_555 n
NB1 BA2 NB1 26.7(8) 1_555 2_555 n
NB1 BA2 O1 118.8(9) 1_555 3_655 n
NB1 BA2 O1 96.5(7) 1_555 6_655 n
NB1 BA2 O1 97.2(8) 1_555 8_654 n
NB1 BA2 O1 117.2(9) 1_555 11_656 n
NB1 BA2 O2 93.2(7) 1_555 1_555 n
NB1 BA2 O2 148.2(6) 1_555 3_655 n
NB1 BA2 O3 29.9(6) 1_555 7_566 n
NB1 BA2 O3 33.5(6) 1_555 8_654 n
NB1 BA2 O3 33.5(6) 1_555 10_564 n
NB1 BA2 O3 29.9(6) 1_555 11_656 n
NB1 BA2 O4 34.9(7) 1_555 1_555 n
NB1 BA2 O4 61.6(9) 1_555 4_555 n
NB1 BA2 O1 96.5(7) 2_555 3_655 n
NB1 BA2 O1 118.8(9) 2_555 6_655 n
NB1 BA2 O1 117.2(9) 2_555 8_654 n
NB1 BA2 O1 97.2(8) 2_555 11_656 n
NB1 BA2 O2 93.2(7) 2_555 1_555 n
NB1 BA2 O2 148.2(6) 2_555 3_655 n
NB1 BA2 O3 33.5(6) 2_555 7_566 n
NB1 BA2 O3 29.9(6) 2_555 8_654 n
NB1 BA2 O3 29.9(6) 2_555 10_564 n
NB1 BA2 O3 33.5(6) 2_555 11_656 n
NB1 BA2 O4 61.6(9) 2_555 1_555 n
NB1 BA2 O4 34.9(7) 2_555 4_555 n
O1 BA2 O1 105.7(7) 3_655 6_655 n
O1 BA2 O1 143.9(15) 3_655 8_654 n
O1 BA2 O1 70.2(5) 3_655 11_656 n
O1 BA2 O2 57.50(35) 3_655 1_555 n
O1 BA2 O2 58.6(6) 3_655 3_655 n
O1 BA2 O3 94.2(7) 3_655 7_566 n
O1 BA2 O3 117.4(9) 3_655 8_654 n
O1 BA2 O3 87.7(7) 3_655 10_564 n
O1 BA2 O3 125.0(10) 3_655 11_656 n
O1 BA2 O4 143.6(9) 3_655 1_555 n
O1 BA2 O4 67.3(4) 3_655 4_555 n
O1 BA2 O1 70.2(5) 6_655 8_654 n
O1 BA2 O1 143.9(15) 6_655 11_656 n
O1 BA2 O2 57.50(35) 6_655 1_555 n
O1 BA2 O2 58.6(6) 6_655 3_655 n
O1 BA2 O3 87.7(7) 6_655 7_566 n
O1 BA2 O3 125.0(10) 6_655 8_654 n
O1 BA2 O3 94.2(7) 6_655 10_564 n
O1 BA2 O3 117.4(9) 6_655 11_656 n
O1 BA2 O4 67.3(4) 6_655 1_555 n
O1 BA2 O4 143.6(9) 6_655 4_555 n
O1 BA2 O1 92.0(7) 8_654 11_656 n
O1 BA2 O2 127.5(6) 8_654 1_555 n
O1 BA2 O2 92.5(10) 8_654 3_655 n
O1 BA2 O3 120.8(10) 8_654 7_566 n
O1 BA2 O3 90.7(7) 8_654 8_654 n
O1 BA2 O3 127.9(11) 8_654 10_564 n
O1 BA2 O3 84.8(7) 8_654 11_656 n
O1 BA2 O4 69.8(4) 8_654 1_555 n
O1 BA2 O4 136.8(8) 8_654 4_555 n
O1 BA2 O2 127.5(6) 11_656 1_555 n
O1 BA2 O2 92.5(10) 11_656 3_655 n
O1 BA2 O3 127.9(11) 11_656 7_566 n
O1 BA2 O3 84.8(7) 11_656 8_654 n
O1 BA2 O3 120.8(10) 11_656 10_564 n
O1 BA2 O3 90.7(7) 11_656 11_656 n
O1 BA2 O4 136.8(8) 11_656 1_555 n
O1 BA2 O4 69.8(4) 11_656 4_555 n
O2 BA2 O2 57.6(7) 1_555 3_655 n
O2 BA2 O3 64.5(5) 1_555 7_566 n
O2 BA2 O3 122.0(12) 1_555 8_654 n
O2 BA2 O3 64.5(5) 1_555 10_564 n
O2 BA2 O3 122.0(12) 1_555 11_656 n
O2 BA2 O4 92.9(5) 1_555 1_555 n
O2 BA2 O4 92.9(5) 1_555 4_555 n
O2 BA2 O3 122.0(8) 3_655 7_566 n
O2 BA2 O3 175.9(5) 3_655 8_654 n
O2 BA2 O3 122.0(8) 3_655 10_564 n
O2 BA2 O3 175.9(5) 3_655 11_656 n
O2 BA2 O4 126.0(6) 3_655 1_555 n
O2 BA2 O4 126.0(6) 3_655 4_555 n
O3 BA2 O3 58.1(11) 7_566 8_654 n
O3 BA2 O3 8.2(10) 7_566 10_564 n
O3 BA2 O3 57.4(11) 7_566 11_656 n
O3 BA2 O4 51.0(9) 7_566 1_555 n
O3 BA2 O4 58.5(9) 7_566 4_555 n
O3 BA2 O3 57.4(11) 8_654 10_564 n
O3 BA2 O3 8.1(10) 8_654 11_656 n
O3 BA2 O4 57.7(9) 8_654 1_555 n
O3 BA2 O4 50.2(9) 8_654 4_555 n
O3 BA2 O3 58.1(11) 10_564 11_656 n
O3 BA2 O4 58.5(9) 10_564 1_555 n
O3 BA2 O4 51.0(9) 10_564 4_555 n
O3 BA2 O4 50.2(9) 11_656 1_555 n
O3 BA2 O4 57.7(9) 11_656 4_555 n
O4 BA2 O4 96.5(15) 1_555 4_555 n
BA1 NB1 BA1 107.9(4) 1_455 3_545 n
BA1 NB1 BA1 107.9(4) 1_455 5_665 n
BA1 NB1 BA2 172.2(7) 1_455 1_555 n
BA1 NB1 BA2 69.29(21) 1_455 2_555 n
BA1 NB1 BA2 67.12(20) 1_455 3_555 n
BA1 NB1 NB1 111.0(4) 1_455 2_555 n
BA1 NB1 NB1 69.0(4) 1_455 7_555 n
BA1 NB1 O3 123.4(7) 1_455 7_566 n
BA1 NB1 O3 126.5(6) 1_455 8_654 n
BA1 NB1 O3 41.0(11) 1_455 9_446 n
BA1 NB1 O3 125.2(6) 1_455 10_564 n
BA1 NB1 O3 124.9(6) 1_455 11_656 n
BA1 NB1 O3 52.9(7) 1_455 12_444 n
BA1 NB1 O4 118.2(12) 1_455 1_555 n
BA1 NB1 O4 53.99(22) 1_455 3_555 n
BA1 NB1 O4 53.99(22) 1_455 5_555 n
BA1 NB1 BA1 107.9(4) 3_545 5_665 n
BA1 NB1 BA2 69.29(21) 3_545 1_555 n
BA1 NB1 BA2 67.12(20) 3_545 2_555 n
BA1 NB1 BA2 172.2(7) 3_545 3_555 n
BA1 NB1 NB1 111.0(4) 3_545 2_555 n
BA1 NB1 NB1 69.0(4) 3_545 7_555 n
BA1 NB1 O3 124.9(6) 3_545 7_566 n
BA1 NB1 O3 52.9(7) 3_545 8_654 n
BA1 NB1 O3 123.4(7) 3_545 9_446 n
BA1 NB1 O3 126.5(6) 3_545 10_564 n
BA1 NB1 O3 41.0(11) 3_545 11_656 n
BA1 NB1 O3 125.2(6) 3_545 12_444 n
BA1 NB1 O4 53.99(22) 3_545 1_555 n
BA1 NB1 O4 118.2(12) 3_545 3_555 n
BA1 NB1 O4 53.99(22) 3_545 5_555 n
BA1 NB1 BA2 67.12(20) 5_665 1_555 n
BA1 NB1 BA2 172.2(7) 5_665 2_555 n
BA1 NB1 BA2 69.29(21) 5_665 3_555 n
BA1 NB1 NB1 111.0(4) 5_665 2_555 n
BA1 NB1 NB1 69.0(4) 5_665 7_555 n
BA1 NB1 O3 41.0(11) 5_665 7_566 n
BA1 NB1 O3 125.2(6) 5_665 8_654 n
BA1 NB1 O3 124.9(6) 5_665 9_446 n
BA1 NB1 O3 52.9(7) 5_665 10_564 n
BA1 NB1 O3 123.4(7) 5_665 11_656 n
BA1 NB1 O3 126.5(6) 5_665 12_444 n
BA1 NB1 O4 53.99(22) 5_665 1_555 n
BA1 NB1 O4 53.99(22) 5_665 3_555 n
BA1 NB1 O4 118.2(12) 5_665 5_555 n
BA2 NB1 BA2 114.85(29) 1_555 2_555 n
BA2 NB1 BA2 114.85(29) 1_555 3_555 n
BA2 NB1 NB1 76.7(4) 1_555 2_555 n
BA2 NB1 NB1 103.3(4) 1_555 7_555 n
BA2 NB1 O3 57.1(7) 1_555 7_566 n
BA2 NB1 O3 58.1(6) 1_555 8_654 n
BA2 NB1 O3 146.7(16) 1_555 9_446 n
BA2 NB1 O3 57.2(6) 1_555 10_564 n
BA2 NB1 O3 58.0(7) 1_555 11_656 n
BA2 NB1 O3 134.9(11) 1_555 12_444 n
BA2 NB1 O4 54.1(7) 1_555 1_555 n
BA2 NB1 O4 120.3(4) 1_555 3_555 n
BA2 NB1 O4 122.2(4) 1_555 5_555 n
BA2 NB1 BA2 114.85(29) 2_555 3_555 n
BA2 NB1 NB1 76.7(4) 2_555 2_555 n
BA2 NB1 NB1 103.3(4) 2_555 7_555 n
BA2 NB1 O3 146.7(16) 2_555 7_566 n
BA2 NB1 O3 57.2(6) 2_555 8_654 n
BA2 NB1 O3 58.0(7) 2_555 9_446 n
BA2 NB1 O3 134.9(11) 2_555 10_564 n
BA2 NB1 O3 57.1(7) 2_555 11_656 n
BA2 NB1 O3 58.1(6) 2_555 12_444 n
BA2 NB1 O4 120.3(4) 2_555 1_555 n
BA2 NB1 O4 122.2(4) 2_555 3_555 n
BA2 NB1 O4 54.1(7) 2_555 5_555 n
BA2 NB1 NB1 76.7(4) 3_555 2_555 n
BA2 NB1 NB1 103.3(4) 3_555 7_555 n
BA2 NB1 O3 58.0(7) 3_555 7_566 n
BA2 NB1 O3 134.9(11) 3_555 8_654 n
BA2 NB1 O3 57.1(7) 3_555 9_446 n
BA2 NB1 O3 58.1(6) 3_555 10_564 n
BA2 NB1 O3 146.7(16) 3_555 11_656 n
BA2 NB1 O3 57.2(6) 3_555 12_444 n
BA2 NB1 O4 122.2(4) 3_555 1_555 n
BA2 NB1 O4 54.1(7) 3_555 3_555 n
BA2 NB1 O4 120.3(4) 3_555 5_555 n
NB1 NB1 NB1 180.0 2_555 7_555 n
NB1 NB1 O3 70.0(13) 2_555 7_566 n
NB1 NB1 O3 58.2(9) 2_555 8_654 n
NB1 NB1 O3 70.0(13) 2_555 9_446 n
NB1 NB1 O3 58.2(9) 2_555 10_564 n
NB1 NB1 O3 70.0(13) 2_555 11_656 n
NB1 NB1 O3 58.2(9) 2_555 12_444 n
NB1 NB1 O4 130.8(9) 2_555 1_555 n
NB1 NB1 O4 130.8(9) 2_555 3_555 n
NB1 NB1 O4 130.8(9) 2_555 5_555 n
NB1 NB1 O3 110.0(13) 7_555 7_566 n
NB1 NB1 O3 121.8(9) 7_555 8_654 n
NB1 NB1 O3 110.0(13) 7_555 9_446 n
NB1 NB1 O3 121.8(9) 7_555 10_564 n
NB1 NB1 O3 110.0(13) 7_555 11_656 n
NB1 NB1 O3 121.8(9) 7_555 12_444 n
NB1 NB1 O4 49.2(9) 7_555 1_555 n
NB1 NB1 O4 49.2(9) 7_555 3_555 n
NB1 NB1 O4 49.2(9) 7_555 5_555 n
O3 NB1 O3 102.7(10) 7_566 8_654 n
O3 NB1 O3 109.0(13) 7_566 9_446 n
O3 NB1 O3 11.8(16) 7_566 10_564 n
O3 NB1 O3 109.0(13) 7_566 11_656 n
O3 NB1 O3 102.7(10) 7_566 12_444 n
O3 NB1 O4 82.9(9) 7_566 1_555 n
O3 NB1 O4 81.9(10) 7_566 3_555 n
O3 NB1 O4 159.2(19) 7_566 5_555 n
O3 NB1 O3 102.7(10) 8_654 9_446 n
O3 NB1 O3 94.8(11) 8_654 10_564 n
O3 NB1 O3 11.8(16) 8_654 11_656 n
O3 NB1 O3 94.8(11) 8_654 12_444 n
O3 NB1 O4 90.8(9) 8_654 1_555 n
O3 NB1 O4 171.0(13) 8_654 3_555 n
O3 NB1 O4 91.7(9) 8_654 5_555 n
O3 NB1 O3 102.7(10) 9_446 10_564 n
O3 NB1 O3 109.0(13) 9_446 11_656 n
O3 NB1 O3 11.8(16) 9_446 12_444 n
O3 NB1 O4 159.2(19) 9_446 1_555 n
O3 NB1 O4 82.9(9) 9_446 3_555 n
O3 NB1 O4 81.9(10) 9_446 5_555 n
O3 NB1 O3 102.7(10) 10_564 11_656 n
O3 NB1 O3 94.8(11) 10_564 12_444 n
O3 NB1 O4 91.7(9) 10_564 1_555 n
O3 NB1 O4 90.8(9) 10_564 3_555 n
O3 NB1 O4 171.0(13) 10_564 5_555 n
O3 NB1 O3 102.7(10) 11_656 12_444 n
O3 NB1 O4 81.9(10) 11_656 1_555 n
O3 NB1 O4 159.2(19) 11_656 3_555 n
O3 NB1 O4 82.9(9) 11_656 5_555 n
O3 NB1 O4 171.0(13) 12_444 1_555 n
O3 NB1 O4 91.7(9) 12_444 3_555 n
O3 NB1 O4 90.8(9) 12_444 5_555 n
O4 NB1 O4 82.0(13) 1_555 3_555 n
O4 NB1 O4 82.0(13) 1_555 5_555 n
O4 NB1 O4 82.0(13) 3_555 5_555 n
BA1 NB2 BA1 117.73(10) 2_665 4_555 n
BA1 NB2 BA1 117.72(9) 2_665 6_655 n
BA1 NB2 O1 61.7(7) 2_665 1_555 n
BA1 NB2 O1 56.5(6) 2_665 3_655 n
BA1 NB2 O1 147.7(6) 2_665 5_665 n
BA1 NB2 O2 53.32(26) 2_665 1_555 n
BA1 NB2 O2 120.4(7) 2_665 2_665 n
BA1 NB2 O2 114.2(7) 2_665 3_655 n
BA1 NB2 BA1 117.74(10) 4_555 6_655 n
BA1 NB2 O1 147.7(6) 4_555 1_555 n
BA1 NB2 O1 61.7(7) 4_555 3_655 n
BA1 NB2 O1 56.5(6) 4_555 5_665 n
BA1 NB2 O2 120.4(7) 4_555 1_555 n
BA1 NB2 O2 114.3(7) 4_555 2_665 n
BA1 NB2 O2 53.34(26) 4_555 3_655 n
BA1 NB2 O1 56.5(6) 6_655 1_555 n
BA1 NB2 O1 147.7(6) 6_655 3_655 n
BA1 NB2 O1 61.7(7) 6_655 5_665 n
BA1 NB2 O2 114.2(7) 6_655 1_555 n
BA1 NB2 O2 53.33(26) 6_655 2_665 n
BA1 NB2 O2 120.4(7) 6_655 3_655 n
O1 NB2 O1 105.2(6) 1_555 3_655 n
O1 NB2 O1 105.2(6) 1_555 5_665 n
O1 NB2 O2 86.3(7) 1_555 1_555 n
O1 NB2 O2 88.1(8) 1_555 2_665 n
O1 NB2 O2 159.0(7) 1_555 3_655 n
O1 NB2 O1 105.2(6) 3_655 5_665 n
O1 NB2 O2 88.1(8) 3_655 1_555 n
O1 NB2 O2 159.0(7) 3_655 2_665 n
O1 NB2 O2 86.3(7) 3_655 3_655 n
O1 NB2 O2 159.0(7) 5_665 1_555 n
O1 NB2 O2 86.3(7) 5_665 2_665 n
O1 NB2 O2 88.1(8) 5_665 3_655 n
O2 NB2 O2 76.4(5) 1_555 2_665 n
O2 NB2 O2 76.4(5) 1_555 3_655 n
O2 NB2 O2 76.4(5) 2_665 3_655 n
BA1 O1 BA1 172.3(4) 2_665 6_655 n
BA1 O1 BA2 85.9(9) 2_665 2_665 n
BA1 O1 BA2 89.2(9) 2_665 8_665 n
BA1 O1 NB2 87.6(6) 2_665 1_555 n
BA1 O1 BA2 86.5(11) 6_655 2_665 n
BA1 O1 BA2 93.3(12) 6_655 8_665 n
BA1 O1 NB2 92.9(8) 6_655 1_555 n
BA2 O1 BA2 98.9(6) 2_665 8_665 n
BA2 O1 NB2 103.6(6) 2_665 1_555 n
BA2 O1 NB2 157.0(8) 8_665 1_555 n
BA1 O2 BA1 98.8(8) 2_665 5_665 n
BA1 O2 BA2 86.0(12) 2_665 1_555 n
BA1 O2 BA2 92.5(10) 2_665 2_665 n
BA1 O2 NB2 85.88(32) 2_665 1_555 n
BA1 O2 NB2 172.4(9) 2_665 2_665 n
BA1 O2 BA2 86.0(12) 5_665 1_555 n
BA1 O2 BA2 92.5(10) 5_665 2_665 n
BA1 O2 NB2 172.4(9) 5_665 1_555 n
BA1 O2 NB2 85.86(32) 5_665 2_665 n
BA2 O2 BA2 177.6(7) 1_555 2_665 n
BA2 O2 NB2 88.4(7) 1_555 1_555 n
BA2 O2 NB2 88.4(7) 1_555 2_665 n
BA2 O2 NB2 93.3(7) 2_665 1_555 n
BA2 O2 NB2 93.3(7) 2_665 2_665 n
NB2 O2 NB2 88.9(7) 1_555 2_665 n
BA1 O3 BA1 100.1(13) 3_656 6_655 n
BA1 O3 BA2 90.8(7) 3_656 7_666 n
BA1 O3 BA2 93.5(7) 3_656 8_665 n
BA1 O3 NB1 112.8(17) 3_656 7_666 n
BA1 O3 NB1 164.5(15) 3_656 8_665 n
BA1 O3 O3 137.2(8) 3_656 4_556 n
BA1 O3 BA2 84.8(6) 6_655 7_666 n
BA1 O3 BA2 87.3(6) 6_655 8_665 n
BA1 O3 NB1 147.1(18) 6_655 7_666 n
BA1 O3 NB1 95.3(11) 6_655 8_665 n
BA1 O3 O3 37.1(7) 6_655 4_556 n
BA2 O3 BA2 171.5(10) 7_666 8_665 n
BA2 O3 NB1 93.0(9) 7_666 7_666 n
BA2 O3 NB1 89.3(9) 7_666 8_665 n
BA2 O3 O3 85.9(5) 7_666 4_556 n
BA2 O3 NB1 92.1(9) 8_665 7_666 n
BA2 O3 NB1 88.5(8) 8_665 8_665 n
BA2 O3 O3 85.9(5) 8_665 4_556 n
NB1 O3 NB1 51.8(16) 7_666 8_665 n
NB1 O3 O3 110.0(13) 7_666 4_556 n
NB1 O3 O3 58.2(9) 8_665 4_556 n
BA1 O4 BA1 172.9(14) 3_545 5_665 n
BA1 O4 BA2 89.2(5) 3_545 1_555 n
BA1 O4 BA2 86.1(5) 3_545 7_555 n
BA1 O4 NB1 92.7(5) 3_545 1_555 n
BA1 O4 NB1 92.7(5) 3_545 7_555 n
BA1 O4 BA2 86.1(5) 5_665 1_555 n
BA1 O4 BA2 89.2(5) 5_665 7_555 n
BA1 O4 NB1 92.7(5) 5_665 1_555 n
BA1 O4 NB1 92.7(5) 5_665 7_555 n
BA2 O4 BA2 96.6(15) 1_555 7_555 n
BA2 O4 NB1 91.0(8) 1_555 1_555 n
BA2 O4 NB1 172.3(14) 1_555 7_555 n
BA2 O4 NB1 172.3(14) 7_555 1_555 n
BA2 O4 NB1 91.0(8) 7_555 7_555 n
NB1 O4 NB1 81.5(18) 1_555 7_555 n

loop_
_geom_bond_atom_site_label_1
_geom_bond_atom_site_label_2
_geom_bond_distance
_geom_bond_site_symmetry_2
_geom_bond_publ_flag
BA1 BA1 4.2861(4) 4_554 n
BA1 BA1 4.2861(4) 4_555 n
BA1 BA2 4.09(6) 1_555 n
BA1 BA2 4.116(30) 2_655 n
BA1 BA2 4.003(30) 3_655 n
BA1 BA2 4.09(6) 7_555 n
BA1 BA2 4.003(30) 8_654 n
BA1 BA2 4.116(30) 9_655 n
BA1 NB1 3.693(33) 1_655 n
BA1 NB1 3.693(33) 7_655 n
BA1 NB2 3.509(18) 2_665 n
BA1 NB2 3.510(18) 8_654 n
BA1 O1 2.929(16) 2_665 n
BA1 O1 3.092(33) 6_655 n
BA1 O1 3.092(33) 8_654 n
BA1 O1 2.929(16) 12_544 n
BA1 O2 2.822(17) 3_655 n
BA1 O2 2.822(17) 8_654 n
BA1 O3 2.956(34) 2_665 n
BA1 O3 2.628(34) 5_664 n
BA1 O3 2.628(34) 9_546 n
BA1 O3 2.956(34) 12_544 n
BA1 O4 2.990(31) 3_655 n
BA1 O4 2.990(31) 5_655 n
BA2 BA1 4.09(6) 1_555 n
BA2 BA1 4.003(30) 2_665 n
BA2 BA1 4.116(30) 3_545 n
BA2 BA1 4.09(6) 4_555 n
BA2 BA1 4.003(30) 5_665 n
BA2 BA1 4.116(30) 6_545 n
BA2 BA2 4.2889(9) 7_555 n
BA2 BA2 4.2889(9) 7_556 n
BA2 NB1 3.54(4) 1_555 n
BA2 NB1 3.54(4) 2_555 n
BA2 NB2 3.763(19) 1_555 n
BA2 NB2 3.762(19) 2_665 n
BA2 O1 2.914(15) 3_655 n
BA2 O1 2.914(15) 6_655 n
BA2 O1 2.729(15) 8_654 n
BA2 O1 2.729(15) 11_656 n
BA2 O2 3.044(24) 1_555 n
BA2 O2 2.85(4) 3_655 n
BA2 O3 2.98(4) 7_566 n
BA2 O3 3.01(4) 8_654 n
BA2 O3 2.98(4) 10_564 n
BA2 O3 3.01(4) 11_656 n
BA2 O4 2.872(33) 1_555 n
BA2 O4 2.872(33) 4_555 n
NB1 BA1 3.693(33) 1_455 n
NB1 BA1 3.693(33) 3_545 n
NB1 BA1 3.693(33) 5_665 n
NB1 BA2 3.54(4) 1_555 n
NB1 BA2 3.54(4) 2_555 n
NB1 BA2 3.54(4) 3_555 n
NB1 NB1 1.63(5) 2_555 n
NB1 NB1 2.65(5) 7_555 n
NB1 O3 1.769(23) 7_566 n
NB1 O3 1.956(21) 8_654 n
NB1 O3 1.769(23) 9_446 n
NB1 O3 1.956(21) 10_564 n
NB1 O3 1.769(23) 11_656 n
NB1 O3 1.956(21) 12_444 n
NB1 O4 2.031(26) 1_555 n
NB1 O4 2.031(26) 3_555 n
NB1 O4 2.031(26) 5_555 n
NB2 BA1 3.510(18) 2_665 n
NB2 BA1 3.509(18) 4_555 n
NB2 BA1 3.509(18) 6_655 n
NB2 BA2 3.763(19) 1_555 n
NB2 BA2 3.763(19) 2_665 n
NB2 BA2 3.762(19) 3_655 n
NB2 NB2 3.219(23) 2_665 n
NB2 O1 1.792(11) 1_555 n
NB2 O1 1.791(11) 3_655 n
NB2 O1 1.791(11) 5_665 n
NB2 O2 2.300(12) 1_555 n
NB2 O2 2.299(12) 2_665 n
NB2 O2 2.299(12) 3_655 n
O1 BA1 3.092(33) 2_665 n
O1 BA1 2.929(16) 6_655 n
O1 BA2 2.914(15) 2_665 n
O1 BA2 2.729(15) 8_665 n
O1 NB2 1.792(11) 1_555 n
O2 BA1 2.822(17) 2_665 n
O2 BA1 2.822(17) 5_665 n
O2 BA2 3.044(24) 1_555 n
O2 BA2 2.85(4) 2_665 n
O2 NB2 2.300(12) 1_555 n
O2 NB2 2.299(12) 2_665 n
O3 BA1 2.628(34) 3_656 n
O3 BA1 2.956(34) 6_655 n
O3 BA2 2.98(4) 7_666 n
O3 BA2 3.01(4) 8_665 n
O3 NB1 1.768(23) 7_666 n
O3 NB1 1.956(21) 8_665 n
O3 O3 0.43(5) 4_556 n
O4 BA1 2.990(31) 3_545 n
O4 BA1 2.990(31) 5_665 n
O4 BA2 2.872(33) 1_555 n
O4 BA2 2.872(33) 7_555 n
O4 NB1 2.031(26) 1_555 n
O4 NB1 2.031(26) 7_555 n

loop_
_pd_block_diffractogram_id
2009-05-17T20:58|A-BA4NB2O9_1273K_H_01|Chris_Ling|SPODI
